data_4133532
loop_
_publ_author_name
'Zhang, Yuteng'
'Gan, Hongmei'
'Qin, Chao'
'Wang, Xinlong'
'Su, Zhongmin'
'Zaworotko, Michael J.'

_publ_section_title
;
 Self-Assembly of Goldberg Polyhedra from a Concave
 [WV<sub>5</sub>O<sub>11</sub>(RCO<sub>2</sub>)<sub>5</sub>(SO<sub>4</sub>)]<sup>3-</sup>
 Building Block with 5-Fold Symmetry.
;
_journal_issue 50
_journal_name_full 'Journal of the American Chemical Society'
_journal_page_first 17365
_journal_page_last 17368
_journal_paper_doi 10.1021/jacs.8b10866
_journal_volume 140
_journal_year 2018
_chemical_formula_moiety 'O35 S6 V5 W, O4 S, 6(C2 H8 N), C2 H6.5 N'
_chemical_formula_sum 'C18 H66.5 N8 O35 S6 V5 W'
_chemical_formula_weight 1586.20
_space_group_crystal_system orthorhombic
_space_group_IT_number 19
_space_group_name_Hall 'P 2ac 2ab'
_space_group_name_H-M_alt 'P 21 21 21'
_atom_sites_solution_hydrogens mixed
_audit_creation_date 2016-11-24
_audit_creation_method
;
Olex2 1.2
(compiled 2016.02.19 svn.r3266 for OlexSys, GUI svn.r5155)
;
_cell_angle_alpha 90
_cell_angle_beta 90
_cell_angle_gamma 90
_cell_formula_units_Z 4
_cell_length_a 15.490(5)
_cell_length_b 16.481(5)
_cell_length_c 21.309(5)
_cell_measurement_reflns_used 9941
_cell_measurement_temperature 296
_cell_measurement_theta_max 28.224
_cell_measurement_theta_min 2.276
_cell_volume 5440(3)
_computing_molecular_graphics 'Olex2 (Dolomanov et al., 2009)'
_computing_publication_material 'Olex2 (Dolomanov et al., 2009)'
_computing_structure_refinement 'ShelXL (Sheldrick, 2015)'
_diffrn_ambient_temperature 296
_diffrn_measured_fraction_theta_full 0.999
_diffrn_measured_fraction_theta_max 0.999
_diffrn_measurement_device_type 'Bruker Smart Apex II CCD'
_diffrn_measurement_method '\w scans'
_diffrn_radiation_monochromator graphite
_diffrn_radiation_type MoK\a
_diffrn_radiation_wavelength 0.71069
_diffrn_reflns_av_R_equivalents 0.0306
_diffrn_reflns_av_unetI/netI 0.0434
_diffrn_reflns_Laue_measured_fraction_full 0.999
_diffrn_reflns_Laue_measured_fraction_max 0.999
_diffrn_reflns_limit_h_max 18
_diffrn_reflns_limit_h_min -18
_diffrn_reflns_limit_k_max 12
_diffrn_reflns_limit_k_min -19
_diffrn_reflns_limit_l_max 25
_diffrn_reflns_limit_l_min -25
_diffrn_reflns_number 31003
_diffrn_reflns_point_group_measured_fraction_full 0.999
_diffrn_reflns_point_group_measured_fraction_max 0.999
_diffrn_reflns_theta_full 24.999
_diffrn_reflns_theta_max 24.999
_diffrn_reflns_theta_min 1.562
_exptl_absorpt_coefficient_mu 3.260
_exptl_absorpt_correction_T_max 0.521
_exptl_absorpt_correction_T_min 0.447
_exptl_absorpt_correction_type multi-scan
_exptl_absorpt_process_details 'SADABS 2014/4 Bruker AXS Madison WI USA'
_exptl_crystal_colour green
_exptl_crystal_colour_primary green
_exptl_crystal_density_diffrn 1.937
_exptl_crystal_description block
_exptl_crystal_F_000 3182
_exptl_crystal_size_max 0.25
_exptl_crystal_size_mid 0.22
_exptl_crystal_size_min 0.2
_refine_diff_density_max 1.040
_refine_diff_density_min -1.037
_refine_diff_density_rms 0.122
_refine_ls_abs_structure_details
;
 Flack x determined using 3821 quotients [(I+)-(I-)]/[(I+)+(I-)]
 (Parsons, Flack and Wagner, Acta Cryst. B69 (2013) 249-259).
;
_refine_ls_abs_structure_Flack 0.009(3)
_refine_ls_extinction_method none
_refine_ls_goodness_of_fit_ref 1.122
_refine_ls_hydrogen_treatment constr
_refine_ls_matrix_type full
_refine_ls_number_parameters 590
_refine_ls_number_reflns 9573
_refine_ls_number_restraints 1249
_refine_ls_restrained_S_all 1.156
_refine_ls_R_factor_all 0.0405
_refine_ls_R_factor_gt 0.0379
_refine_ls_shift/su_max 0.007
_refine_ls_shift/su_mean 0.000
_refine_ls_structure_factor_coef Fsqd
_refine_ls_weighting_details 'w=1/[\s^2^(Fo^2^)+(0.0585P)^2^+5.2723P] where P=(Fo^2^+2Fc^2^)/3'
_refine_ls_weighting_scheme calc
_refine_ls_wR_factor_gt 0.1020
_refine_ls_wR_factor_ref 0.1037
_reflns_Friedel_coverage 0.809
_reflns_Friedel_fraction_full 0.999
_reflns_Friedel_fraction_max 0.999
_reflns_number_gt 9079
_reflns_number_total 9573
_reflns_threshold_expression 'I > 2\s(I)'
_cod_data_source_file ja8b10866_si_002.cif
_cod_data_source_block WV5
_cod_original_formula_sum 'C18 H66.50 N8 O35 S6 V5 W'
_cod_database_code 4133532
_shelx_space_group_comment
;
The symmetry employed for this shelxl refinement is uniquely defined
by the following loop, which should always be used as a source of
symmetry information in preference to the above space-group names.
They are only intended as comments.
;
_olex2_refinement_description
;
1. Fixed Uiso
 At 1.2 times of:
  All N(H,H) groups
 At 1.5 times of:
  All C(H,H,H) groups, All C(H,H,H,H,H,H) groups
2. Restrained distances
 C1-N1
 1.47 with sigma of 0.02
 N2-C3
 1.47 with sigma of 0.02
 S10-O16
 1.47 with sigma of 0.02
 N4-C8
 1.47 with sigma of 0.02
 N4-C7
 1.47 with sigma of 0.02
 C7-C8
 2.47 with sigma of 0.02
 C5-N3
 1.47 with sigma of 0.02
 C6-N3
 1.47 with sigma of 0.02
 C6-C5
 2.47 with sigma of 0.02
 N2-C4
 1.47 with sigma of 0.02
 N2-C3
 1.47 with sigma of 0.02
 C3-C4
 2.47 with sigma of 0.02
 N1-C2
 1.47 with sigma of 0.02
 N1-C1
 1.47 with sigma of 0.02
 C1-C2
 2.47 with sigma of 0.02
 N8-C11
 1.47 with sigma of 0.02
 N7-C11
 1.47 with sigma of 0.02
 N8-C12
 1.47 with sigma of 0.02
 N7-C12
 1.47 with sigma of 0.02
 C12-C11
 2.47 with sigma of 0.02
 N9-C13
 1.47 with sigma of 0.02
 N9-C14
 1.47 with sigma of 0.02
 C14-C13
 2.47 with sigma of 0.02
 N5-C9
 1.47 with sigma of 0.02
 N5-C10
 1.47 with sigma of 0.02
 N6-C10
 1.47 with sigma of 0.02
 N6-C9
 1.47 with sigma of 0.02
 C9-C10
 2.47 with sigma of 0.02
3. Uiso/Uaniso restraints and constraints
O6 \\sim O33 \\sim O35 \\sim O12 \\sim O22 \\sim O21 \\sim O26 \\sim O11 \\sim
O34 \\sim O3AA \\sim O7 \\sim O2AA \\sim O3 \\sim O28 \\sim O23 \\sim O5 \\sim
O1 \\sim O30 \\sim O13 \\sim O8 \\sim O1AA \\sim O31 \\sim O4 \\sim O27 \\sim
O29 \\sim O2 \\sim O32 \\sim O0AA \\sim O10 \\sim O20 \\sim O9 \\sim O19 \\sim
O14 \\sim O16 \\sim O18 \\sim O17 \\sim O15 \\sim O24 \\sim O25 \\sim O25A
\\sim O24A \\sim C3 \\sim C1 \\sim C7 \\sim C8 \\sim C6 \\sim C5 \\sim C11
\\sim C12 \\sim C4 \\sim C2 \\sim C14 \\sim C13 \\sim C9 \\sim C10 \\sim N4
\\sim N1 \\sim N2 \\sim N3 \\sim N9 \\sim N5 \\sim N7 \\sim N6 \\sim N8: within
3.8A with sigma of 0.01 and sigma for terminal atoms of 0.03
4. Others
 Fixed Sof: H11A(0.5) H11B(0.5) H11C(0.5) H11D(0.5) H11E(0.5) H11F(0.5)
 H12A(0.5) H12B(0.5) H12C(0.5) H12D(0.5) H12E(0.5) H12F(0.5) H9AA(0.5)
 H9AB(0.5) H9AC(0.5) H9BD(0.5) H9BE(0.5) H9BF(0.5) H10A(0.5) H10B(0.5)
 H10C(0.5) O24(0.5) O25(0.5) N5(0.5) H5A(0.5) H5B(0.5) N7(0.5) H7A(0.5)
 H7B(0.5) O25A(0.5) O24A(0.5) N6(0.5) H6A(0.5) H6B(0.5) N8(0.5) H8A(0.5)
 H8B(0.5)
5.a Riding coordinates:
 C11(H11A,H11B,H11C,H11D,H11E,H11F), C12(H12A,H12B,H12C,H12D,H12E,H12F),
 C9(H9AA,H9AB,H9AC,H9BD,H9BE,H9BF)
5.b Secondary CH2 refined with riding coordinates:
 N4(H4A,H4B), N1(H1A,H1B), N2(H2D,H2E), N3(H3D,H3E), N9(H9A,H9B), N5(H5A,H5B),
 N7(H7A,H7B), N6(H6A,H6B), N8(H8A,H8B)
5.c Idealised Me refined as rotating group:
 C3(H3A,H3B,H3C), C1(H1C,H1D,H1E), C7(H7C,H7D,H7E), C8(H8C,H8D,H8E), C6(H6C,
 H6D,H6E), C5(H5C,H5D,H5E), C4(H4C,H4D,H4E), C2(H2A,H2B,H2C), C14(H14A,H14B,
 H14C), C13(H13A,H13B,H13C), C10(H10A,H10B,H10C)
;

loop_
_space_group_symop_operation_xyz
'x, y, z'
'-x+1/2, -y, z+1/2'
'x+1/2, -y+1/2, -z'
'-x, y+1/2, -z+1/2'

loop_
_atom_site_label
_atom_site_type_symbol
_atom_site_fract_x
_atom_site_fract_y
_atom_site_fract_z
_atom_site_U_iso_or_equiv
_atom_site_adp_type
_atom_site_occupancy
_atom_site_site_symmetry_order
_atom_site_calc_flag
_atom_site_refinement_flags_posn
_atom_site_refinement_flags_adp
_atom_site_refinement_flags_occupancy
_atom_site_disorder_assembly
_atom_site_disorder_group
O6 O 0.0484(6) -0.1288(4) 0.1409(4) 0.0475(17) Uani 1 1 d . U . . .
O33 O 0.0346(5) 0.0757(4) 0.0408(3) 0.0385(13) Uani 1 1 d . U . . .
O35 O 0.0285(5) 0.1631(4) -0.0496(4) 0.0477(18) Uani 1 1 d . U . . .
O12 O -0.1683(5) 0.1355(5) 0.1453(4) 0.0511(16) Uani 1 1 d . U . . .
O22 O 0.2935(5) 0.0560(5) 0.0219(3) 0.0475(17) Uani 1 1 d . U . . .
O21 O 0.2981(5) -0.0142(5) 0.1439(4) 0.051(2) Uani 1 1 d . U . . .
O26 O 0.1871(5) -0.1802(5) -0.0180(4) 0.051(2) Uani 1 1 d . U . . .
O11 O -0.2059(5) -0.0330(6) 0.1704(4) 0.055(2) Uani 1 1 d . U . . .
O34 O 0.1044(5) 0.0365(5) -0.0541(3) 0.0408(13) Uani 1 1 d . U . . .
O3AA O 0.2408(5) 0.1500(5) 0.1165(4) 0.0467(17) Uani 1 1 d . U . . .
O7 O -0.2267(5) 0.0495(5) 0.0512(4) 0.0547(16) Uani 1 1 d . U . . .
O2AA O 0.1242(5) 0.1917(5) 0.1850(4) 0.0605(18) Uani 1 1 d . U . . .
O3 O 0.1613(4) -0.0470(4) 0.0582(3) 0.0333(13) Uani 1 1 d . U . . .
O28 O -0.0551(5) -0.1086(5) -0.1079(4) 0.0545(17) Uani 1 1 d . U . . .
O23 O 0.2568(5) -0.0392(5) -0.0595(3) 0.0466(15) Uani 1 1 d . U . . .
O5 O -0.0333(5) 0.0234(4) 0.1560(3) 0.0364(13) Uani 1 1 d . U . . .
O1 O -0.0839(4) -0.0509(4) 0.0702(3) 0.0363(13) Uani 1 1 d . U . . .
O30 O 0.0185(6) -0.0430(6) -0.1925(4) 0.067(2) Uani 1 1 d . U . . .
O13 O -0.0434(6) 0.1815(5) 0.2018(4) 0.0607(17) Uani 1 1 d . U . . .
O8 O -0.2016(5) -0.0429(6) -0.0353(4) 0.0524(16) Uani 1 1 d . U . . .
O1AA O 0.0594(7) 0.0652(7) 0.2693(4) 0.079(3) Uani 1 1 d . U . . .
O31 O -0.1198(6) -0.1863(5) -0.0045(4) 0.054(2) Uani 1 1 d . U . . .
O4 O 0.1199(4) 0.0294(4) 0.1461(3) 0.0331(13) Uani 1 1 d . U . . .
O27 O 0.1018(5) -0.1117(5) -0.1143(3) 0.0489(16) Uani 1 1 d . U . . .
O29 O 0.0158(7) -0.1881(6) -0.1864(5) 0.076(3) Uani 1 1 d . U . . .
O2 O 0.0346(5) -0.0967(4) 0.0113(3) 0.0330(12) Uani 1 1 d . U . . .
O32 O -0.0513(5) 0.0360(5) -0.0462(3) 0.0472(14) Uani 1 1 d . U . . .
S1 S 0.01984(19) -0.11350(17) -0.15087(13) 0.0456(7) Uani 1 1 d . . . . .
S2 S 0.02936(18) 0.07938(14) -0.02832(12) 0.0377(5) Uani 1 1 d . . . . .
S3 S -0.13917(18) 0.18325(18) 0.20168(17) 0.0539(8) Uani 1 1 d . . . . .
S4 S 0.21707(18) 0.20445(18) 0.17024(16) 0.0517(8) Uani 1 1 d . . . . .
S5 S 0.32811(19) 0.0018(3) -0.02787(14) 0.0596(9) Uani 1 1 d . . . . .
S6 S -0.26549(18) 0.0031(2) -0.00146(14) 0.0498(7) Uani 1 1 d . . . . .
V2 V -0.08516(11) -0.09446(10) -0.01405(8) 0.0354(4) Uani 1 1 d . . . . .
V3 V 0.14638(11) -0.09071(10) -0.02569(8) 0.0323(4) Uani 1 1 d . . . . .
V4 V 0.22788(10) 0.03177(10) 0.10161(8) 0.0322(3) Uani 1 1 d . . . . .
V5 V 0.04669(12) 0.09505(11) 0.19906(8) 0.0422(4) Uani 1 1 d . . . . .
V1 V -0.14911(11) 0.01957(10) 0.12398(8) 0.0346(4) Uani 1 1 d . . . . .
W1 W 0.04034(2) -0.04238(2) 0.09619(2) 0.02797(11) Uani 1 1 d . . . . .
O0AA O -0.1626(7) 0.2664(6) 0.1918(6) 0.087(3) Uani 1 1 d . U . . .
O10 O -0.3316(7) -0.0465(9) 0.0235(5) 0.100(4) Uani 1 1 d . U . . .
O20 O 0.2254(7) 0.2864(5) 0.1516(7) 0.085(3) Uani 1 1 d . U . . .
O9 O -0.3003(9) 0.0616(9) -0.0425(5) 0.104(4) Uani 1 1 d . U . . .
O19 O 0.2701(7) 0.1859(8) 0.2225(5) 0.090(3) Uani 1 1 d . U . . .
O14 O -0.1742(8) 0.1495(8) 0.2567(5) 0.091(3) Uani 1 1 d . U . . .
S10 S -0.0302(8) -0.1045(8) -0.3647(6) 0.214(5) Uani 1 1 d D . . . .
N4 N -0.4615(10) -0.1169(7) -0.0469(6) 0.078(3) Uiso 1 1 d D U . . .
H4A H -0.421132 -0.089421 -0.026151 0.094 Uiso 1 1 calc R . . . .
H4B H -0.512382 -0.096230 -0.035950 0.094 Uiso 1 1 calc R . . . .
N1 N 0.1822(7) 0.0424(7) -0.1734(6) 0.070(2) Uiso 1 1 d D U . . .
H1A H 0.139413 0.006561 -0.176068 0.084 Uiso 1 1 calc R . . . .
H1B H 0.197327 0.045759 -0.133177 0.084 Uiso 1 1 calc R . . . .
N2 N -0.1620(7) 0.0622(7) -0.1494(5) 0.066(3) Uiso 1 1 d D U . . .
H2D H -0.200351 0.091882 -0.128428 0.079 Uiso 1 1 calc R . . . .
H2E H -0.130652 0.035267 -0.121310 0.079 Uiso 1 1 calc R . . . .
N3 N -0.1891(9) -0.3038(9) -0.0930(7) 0.087(4) Uiso 1 1 d D U . . .
H3D H -0.209505 -0.350394 -0.077970 0.104 Uiso 1 1 calc R . . . .
H3E H -0.180400 -0.270804 -0.060572 0.104 Uiso 1 1 calc R . . . .
C3 C -0.1053(10) 0.1167(9) -0.1837(7) 0.080(4) Uiso 1 1 d D U . . .
H3A H -0.073935 0.086578 -0.214767 0.120 Uiso 1 1 calc GR . . . .
H3B H -0.065421 0.141485 -0.155012 0.120 Uiso 1 1 calc GR . . . .
H3C H -0.139086 0.157978 -0.203820 0.120 Uiso 1 1 calc GR . . . .
C1 C 0.1495(11) 0.1206(9) -0.1928(8) 0.084(4) Uiso 1 1 d D U . . .
H1C H 0.103894 0.113143 -0.222762 0.125 Uiso 1 1 calc GR . . . .
H1D H 0.195244 0.151486 -0.211658 0.125 Uiso 1 1 calc GR . . . .
H1E H 0.127652 0.149256 -0.156929 0.125 Uiso 1 1 calc GR . . . .
O16 O -0.0182(14) -0.0149(10) -0.3493(9) 0.155(6) Uani 1 1 d D U . . .
C7 C -0.4491(18) -0.1023(15) -0.1139(9) 0.142(8) Uiso 1 1 d D U . . .
H7C H -0.483024 -0.140346 -0.137554 0.213 Uiso 1 1 calc GR . . . .
H7D H -0.389221 -0.109012 -0.124311 0.213 Uiso 1 1 calc GR . . . .
H7E H -0.466945 -0.048092 -0.123967 0.213 Uiso 1 1 calc GR . . . .
C8 C -0.4588(17) -0.1997(11) -0.0260(10) 0.130(7) Uiso 1 1 d D U . . .
H8C H -0.429189 -0.232198 -0.056560 0.194 Uiso 1 1 calc GR . . . .
H8D H -0.516556 -0.219608 -0.020726 0.194 Uiso 1 1 calc GR . . . .
H8E H -0.428709 -0.202633 0.013364 0.194 Uiso 1 1 calc GR . . . .
C6 C -0.2529(13) -0.2687(16) -0.1327(12) 0.141(8) Uiso 1 1 d D U . . .
H6C H -0.226525 -0.251166 -0.171181 0.212 Uiso 1 1 calc GR . . . .
H6D H -0.278616 -0.222946 -0.112003 0.212 Uiso 1 1 calc GR . . . .
H6E H -0.296676 -0.308242 -0.141801 0.212 Uiso 1 1 calc GR . . . .
C5 C -0.1059(11) -0.3196(13) -0.1232(10) 0.108(6) Uiso 1 1 d D U . . .
H5C H -0.111870 -0.364013 -0.152101 0.161 Uiso 1 1 calc GR . . . .
H5D H -0.063818 -0.333196 -0.091901 0.161 Uiso 1 1 calc GR . . . .
H5E H -0.087569 -0.272065 -0.145555 0.161 Uiso 1 1 calc GR . . . .
C11 C 0.0286(12) 0.3450(10) 0.1101(6) 0.085(3) Uiso 1 1 d D U . . .
H11A H 0.009661 0.300660 0.084298 0.127 Uiso 0.5 1 d R . P A 1
H11B H -0.003139 0.393000 0.099278 0.127 Uiso 0.5 1 d R . P A 1
H11C H 0.089071 0.354190 0.103408 0.127 Uiso 0.5 1 d R . P A 1
H11D H -0.012289 0.339570 0.076498 0.127 Uiso 0.5 1 d R . P B 2
H11E H 0.071341 0.384610 0.098958 0.127 Uiso 0.5 1 d R . P B 2
H11F H 0.056131 0.293650 0.117468 0.127 Uiso 0.5 1 d R . P B 2
C12 C 0.0378(12) 0.3838(10) 0.2198(7) 0.091(3) Uiso 1 1 d D U . . .
H12A H 0.023819 0.361693 0.260201 0.137 Uiso 0.5 1 d R . P C 1
H12B H 0.098619 0.394513 0.217621 0.137 Uiso 0.5 1 d R . P C 1
H12C H 0.006389 0.433343 0.213491 0.137 Uiso 0.5 1 d R . P C 1
H12D H 0.002729 0.400743 0.254501 0.137 Uiso 0.5 1 d R . P D 2
H12E H 0.065539 0.333343 0.229841 0.137 Uiso 0.5 1 d R . P D 2
H12F H 0.080749 0.424293 0.211331 0.137 Uiso 0.5 1 d R . P D 2
O18 O -0.0278(13) -0.1158(11) -0.4365(7) 0.149(6) Uani 1 1 d . U . . .
O17 O -0.1120(10) -0.1401(14) -0.3355(10) 0.165(7) Uani 1 1 d . U . . .
O15 O 0.0489(11) -0.1452(11) -0.3368(9) 0.150(5) Uani 1 1 d . U . . .
C4 C -0.2085(11) 0.0037(10) -0.1874(8) 0.082(4) Uiso 1 1 d D U . . .
H4C H -0.240341 0.031577 -0.219437 0.123 Uiso 1 1 calc GR . . . .
H4D H -0.247731 -0.026282 -0.161292 0.123 Uiso 1 1 calc GR . . . .
H4E H -0.168224 -0.033032 -0.206512 0.123 Uiso 1 1 calc GR . . . .
C2 C 0.2547(11) 0.0116(11) -0.2083(9) 0.093(5) Uiso 1 1 d D U . . .
H2A H 0.253266 0.032935 -0.250188 0.139 Uiso 1 1 calc GR . . . .
H2B H 0.251834 -0.046530 -0.209767 0.139 Uiso 1 1 calc GR . . . .
H2C H 0.307356 0.027915 -0.188130 0.139 Uiso 1 1 calc GR . . . .
N9 N 0.2716(11) 0.2372(11) 0.3486(10) 0.122(6) Uiso 1 1 d D U . . .
H9A H 0.294546 0.199302 0.373252 0.146 Uiso 1 1 calc R . . . .
H9B H 0.277732 0.220634 0.309127 0.146 Uiso 1 1 calc R . . . .
C14 C 0.3196(13) 0.3104(13) 0.3565(11) 0.122(7) Uiso 1 1 d D U . . .
H14A H 0.281147 0.355989 0.354662 0.184 Uiso 1 1 calc GR . . . .
H14B H 0.361832 0.314779 0.323738 0.184 Uiso 1 1 calc GR . . . .
H14C H 0.348141 0.309575 0.396519 0.184 Uiso 1 1 calc GR . . . .
C13 C 0.1797(13) 0.2425(16) 0.3624(13) 0.144(8) Uiso 1 1 d D U . . .
H13A H 0.153045 0.280450 0.334234 0.216 Uiso 1 1 calc GR . . . .
H13B H 0.171804 0.260558 0.404872 0.216 Uiso 1 1 calc GR . . . .
H13C H 0.153636 0.190103 0.357242 0.216 Uiso 1 1 calc GR . . . .
C9 C -0.1427(9) 0.2354(10) -0.0034(7) 0.074(3) Uiso 1 1 d D U . . .
H9AA H -0.085828 0.244934 0.012912 0.111 Uiso 0.5 1 d R . P E 1
H9AB H -0.150268 0.178524 -0.011198 0.111 Uiso 0.5 1 d R . P E 1
H9AC H -0.149968 0.265004 -0.041838 0.111 Uiso 0.5 1 d R . P E 1
H9BD H -0.117618 0.211124 -0.040018 0.111 Uiso 0.5 1 d R . P F 2
H9BE H -0.125188 0.291214 -0.000708 0.111 Uiso 0.5 1 d R . P F 2
H9BF H -0.123598 0.206914 0.033352 0.111 Uiso 0.5 1 d R . P F 2
C10 C -0.2969(10) 0.2547(12) 0.0311(9) 0.092(4) Uiso 1 1 d D U . . .
H10A H -0.310791 0.206212 0.008322 0.138 Uiso 0.5 1 calc GR . P G 1
H10B H -0.316146 0.301196 0.007776 0.138 Uiso 0.5 1 calc GR . P G 1
H10C H -0.325187 0.253728 0.071189 0.138 Uiso 0.5 1 calc GR . P G 1
O24 O 0.3714(10) -0.0757(10) 0.0057(7) 0.039(3) Uani 0.5 1 d . U P H 1
O25 O 0.3883(11) 0.0344(12) -0.0674(8) 0.053(4) Uani 0.5 1 d . U P H 1
N5 N -0.2068(13) 0.2593(16) 0.0399(11) 0.075(4) Uiso 0.5 1 d D U P I 1
H5A H -0.195649 0.311043 0.048850 0.090 Uiso 0.5 1 calc R . P I 1
H5B H -0.195909 0.231524 0.074871 0.090 Uiso 0.5 1 calc R . P I 1
N7 N 0.0164(17) 0.3274(14) 0.1745(9) 0.073(4) Uiso 0.5 1 d D U P J 1
H7A H -0.039181 0.315415 0.179650 0.088 Uiso 0.5 1 calc R . P J 1
H7B H 0.046077 0.282509 0.182840 0.088 Uiso 0.5 1 calc R . P J 1
O25A O 0.3431(17) 0.0747(15) -0.0796(10) 0.082(5) Uani 0.5 1 d . U P H 2
O24A O 0.3998(16) -0.0245(19) -0.0132(13) 0.097(6) Uani 0.5 1 d . U P H 2
N6 N -0.2351(11) 0.2304(13) -0.0079(10) 0.057(4) Uiso 0.5 1 d D U P I 2
H6A H -0.247612 0.254616 -0.044111 0.068 Uiso 0.5 1 calc R . P I 2
H6B H -0.245705 0.177950 -0.013924 0.068 Uiso 0.5 1 calc R . P I 2
N8 N -0.0151(14) 0.3723(16) 0.1669(9) 0.070(4) Uiso 0.5 1 d D U P J 2
H8A H -0.041594 0.419016 0.158442 0.084 Uiso 0.5 1 calc R . P J 2
H8B H -0.055709 0.336242 0.176586 0.084 Uiso 0.5 1 calc R . P J 2

loop_
_atom_site_aniso_label
_atom_site_aniso_U_11
_atom_site_aniso_U_22
_atom_site_aniso_U_33
_atom_site_aniso_U_23
_atom_site_aniso_U_13
_atom_site_aniso_U_12
O6 0.053(5) 0.038(4) 0.052(4) 0.008(3) 0.003(4) 0.004(4)
O33 0.044(3) 0.034(3) 0.037(3) -0.003(2) 0.004(3) 0.006(3)
O35 0.042(4) 0.044(4) 0.057(4) 0.013(3) 0.004(4) 0.004(3)
O12 0.047(3) 0.051(3) 0.056(3) -0.010(3) 0.003(3) 0.005(3)
O22 0.044(4) 0.056(4) 0.043(3) -0.006(3) 0.007(3) -0.008(3)
O21 0.043(4) 0.065(5) 0.045(4) -0.006(4) -0.008(3) 0.013(4)
O26 0.054(5) 0.048(4) 0.051(5) -0.014(4) -0.003(4) 0.022(4)
O11 0.046(4) 0.071(5) 0.049(4) -0.008(4) 0.019(3) -0.019(4)
O34 0.039(3) 0.046(3) 0.037(3) 0.000(3) 0.006(3) 0.007(3)
O3AA 0.037(3) 0.047(3) 0.057(4) -0.011(3) 0.004(3) -0.008(3)
O7 0.048(3) 0.059(3) 0.056(3) 0.000(3) -0.001(3) 0.008(3)
O2AA 0.050(3) 0.057(4) 0.074(4) -0.026(3) 0.006(3) -0.005(3)
O3 0.031(3) 0.035(3) 0.034(3) -0.006(3) 0.002(2) 0.002(3)
O28 0.044(4) 0.075(4) 0.045(3) -0.011(3) -0.005(3) -0.001(3)
O23 0.040(3) 0.057(4) 0.043(3) -0.011(3) 0.007(3) 0.004(3)
O5 0.034(3) 0.039(3) 0.036(3) -0.006(2) 0.003(3) 0.000(3)
O1 0.031(3) 0.042(3) 0.035(3) -0.006(3) 0.003(2) 0.001(3)
O30 0.067(5) 0.069(5) 0.067(5) 0.010(4) -0.006(4) 0.012(5)
O13 0.049(3) 0.061(3) 0.072(4) -0.021(3) 0.003(3) 0.001(3)
O8 0.040(3) 0.064(4) 0.053(4) -0.008(4) -0.006(3) 0.005(3)
O1AA 0.075(6) 0.127(8) 0.034(4) -0.018(5) 0.002(4) 0.006(6)
O31 0.056(5) 0.044(4) 0.063(5) -0.007(4) -0.003(4) -0.008(4)
O4 0.028(3) 0.040(3) 0.031(3) -0.009(2) 0.002(2) 0.000(2)
O27 0.045(3) 0.063(4) 0.038(3) -0.016(3) -0.003(3) 0.008(3)
O29 0.089(7) 0.074(6) 0.066(6) -0.027(5) -0.010(5) -0.002(5)
O2 0.034(3) 0.038(3) 0.027(3) -0.008(2) 0.001(3) 0.006(3)
O32 0.040(3) 0.055(3) 0.047(3) 0.000(3) -0.001(3) 0.003(3)
S1 0.0507(18) 0.0497(15) 0.0363(14) -0.0128(11) -0.0073(12) 0.0043(12)
S2 0.0387(14) 0.0367(12) 0.0378(13) 0.0052(10) 0.0037(11) 0.0050(11)
S3 0.0359(15) 0.0501(17) 0.076(2) -0.0262(15) 0.0169(14) -0.0013(12)
S4 0.0332(14) 0.0497(17) 0.072(2) -0.0283(15) -0.0028(14) -0.0014(12)
S5 0.0294(15) 0.105(3) 0.0440(16) -0.0204(16) 0.0066(12) -0.0047(15)
S6 0.0278(13) 0.078(2) 0.0431(15) 0.0000(14) -0.0026(12) 0.0038(13)
V2 0.0321(9) 0.0355(9) 0.0387(9) -0.0083(7) -0.0036(7) -0.0012(7)
V3 0.0333(9) 0.0329(9) 0.0306(8) -0.0074(7) 0.0000(7) 0.0072(7)
V4 0.0265(7) 0.0385(9) 0.0317(8) -0.0081(8) -0.0017(7) 0.0043(6)
V5 0.0334(9) 0.0578(11) 0.0356(9) -0.0202(8) 0.0012(8) 0.0025(9)
V1 0.0274(8) 0.0400(10) 0.0365(9) -0.0036(7) 0.0068(7) -0.0038(7)
W1 0.03022(19) 0.02730(17) 0.02638(18) -0.00024(15) 0.00136(15) 0.00192(15)
O0AA 0.061(6) 0.063(6) 0.137(9) -0.028(6) 0.014(6) 0.007(5)
O10 0.071(6) 0.149(9) 0.081(6) -0.016(7) 0.017(5) -0.056(7)
O20 0.062(6) 0.037(5) 0.157(9) -0.024(5) 0.004(6) -0.004(4)
O9 0.111(8) 0.132(9) 0.070(6) -0.001(6) -0.023(6) 0.050(7)
O19 0.067(6) 0.129(8) 0.075(6) -0.034(6) -0.010(5) 0.018(6)
O14 0.085(7) 0.115(8) 0.073(6) -0.012(6) 0.030(6) -0.024(6)
S10 0.193(11) 0.234(12) 0.214(11) -0.034(9) -0.045(10) 0.040(10)
O16 0.175(14) 0.111(10) 0.180(13) -0.036(10) -0.001(12) -0.001(10)
O18 0.180(14) 0.190(14) 0.077(8) -0.041(9) -0.026(10) 0.005(13)
O17 0.066(8) 0.245(16) 0.185(14) 0.044(13) 0.034(10) -0.034(10)
O15 0.104(10) 0.173(12) 0.173(12) 0.019(10) -0.053(9) 0.046(10)
O24 0.032(7) 0.046(7) 0.038(7) 0.004(6) -0.003(6) 0.016(6)
O25 0.034(8) 0.073(10) 0.051(8) -0.007(8) 0.018(7) -0.008(8)
O25A 0.093(11) 0.091(11) 0.062(10) -0.003(9) 0.026(9) -0.014(10)
O24A 0.066(12) 0.128(14) 0.098(12) -0.042(12) -0.014(10) 0.031(11)

loop_
_atom_type_symbol
_atom_type_description
_atom_type_scat_dispersion_real
_atom_type_scat_dispersion_imag
_atom_type_scat_source
C C 0.0033 0.0016 'International Tables Vol C Tables 4.2.6.8 and 6.1.1.4'
H H 0.0000 0.0000 'International Tables Vol C Tables 4.2.6.8 and 6.1.1.4'
N N 0.0061 0.0033 'International Tables Vol C Tables 4.2.6.8 and 6.1.1.4'
O O 0.0106 0.0060 'International Tables Vol C Tables 4.2.6.8 and 6.1.1.4'
S S 0.1246 0.1234 'International Tables Vol C Tables 4.2.6.8 and 6.1.1.4'
V V 0.3005 0.5294 'International Tables Vol C Tables 4.2.6.8 and 6.1.1.4'
W W -0.8490 6.8722 'International Tables Vol C Tables 4.2.6.8 and 6.1.1.4'

loop_
_geom_angle_atom_site_label_1
_geom_angle_atom_site_label_2
_geom_angle_atom_site_label_3
_geom_angle
S2 O33 W1 123.6(4)
S3 O12 V1 129.9(5)
S5 O22 V4 131.5(5)
S2 O34 V3 124.7(4)
S4 O3AA V4 133.2(5)
S6 O7 V1 134.0(6)
S4 O2AA V5 136.0(6)
V3 O3 W1 105.6(3)
V4 O3 V3 140.1(4)
V4 O3 W1 106.2(3)
S1 O28 V2 141.4(5)
S5 O23 V3 131.6(4)
V5 O5 W1 105.3(3)
V1 O5 V5 141.6(4)
V1 O5 W1 106.5(3)
V2 O1 W1 106.9(3)
V1 O1 V2 140.7(4)
V1 O1 W1 107.3(3)
S3 O13 V5 135.5(5)
S6 O8 V2 135.6(5)
V4 O4 V5 141.9(4)
V4 O4 W1 106.5(3)
V5 O4 W1 106.2(3)
S1 O27 V3 140.9(5)
V2 O2 W1 106.5(3)
V3 O2 V2 139.1(3)
V3 O2 W1 107.9(3)
S2 O32 V2 124.1(4)
O28 S1 O27 110.1(4)
O30 S1 O28 108.7(5)
O30 S1 O27 108.3(5)
O29 S1 O28 109.6(6)
O29 S1 O30 110.9(6)
O29 S1 O27 109.1(5)
O33 S2 O32 106.3(4)
O35 S2 O33 110.5(4)
O35 S2 O34 110.3(5)
O35 S2 O32 111.7(5)
O34 S2 O33 108.1(4)
O34 S2 O32 109.7(4)
O13 S3 O12 106.9(5)
O0AA S3 O12 107.9(7)
O0AA S3 O13 105.8(6)
O14 S3 O12 110.0(6)
O14 S3 O13 112.1(7)
O14 S3 O0AA 113.8(7)
O2AA S4 O3AA 108.3(4)
O20 S4 O3AA 109.6(6)
O20 S4 O2AA 106.4(6)
O20 S4 O19 112.0(8)
O19 S4 O3AA 109.1(6)
O19 S4 O2AA 111.3(7)
O22 S5 O24 108.1(6)
O22 S5 O25A 95.1(9)
O23 S5 O22 109.5(4)
O23 S5 O24 98.8(7)
O23 S5 O25A 97.8(10)
O25 S5 O22 116.7(9)
O25 S5 O23 114.5(8)
O25 S5 O24 107.5(10)
O24A S5 O22 110.8(11)
O24A S5 O23 129.5(14)
O24A S5 O25A 107.4(18)
O8 S6 O7 111.8(5)
O10 S6 O7 107.8(6)
O10 S6 O8 112.5(8)
O10 S6 O9 110.6(9)
O9 S6 O7 105.7(7)
O9 S6 O8 108.2(6)
O28 V2 O32 76.6(3)
O28 V2 W1 127.6(2)
O1 V2 O28 159.8(3)
O1 V2 O8 93.4(3)
O1 V2 O2 74.8(3)
O1 V2 O32 85.8(3)
O1 V2 W1 37.3(2)
O8 V2 O28 91.8(3)
O8 V2 O32 75.4(3)
O8 V2 W1 126.4(2)
O31 V2 O28 95.2(4)
O31 V2 O1 103.5(4)
O31 V2 O8 97.1(4)
O31 V2 O2 105.4(4)
O31 V2 O32 168.5(4)
O31 V2 W1 111.3(3)
O2 V2 O28 93.0(3)
O2 V2 O8 156.4(3)
O2 V2 O32 83.3(3)
O2 V2 W1 37.70(17)
O32 V2 W1 80.14(18)
O26 V3 O34 168.8(4)
O26 V3 O3 101.5(4)
O26 V3 O23 95.1(4)
O26 V3 O27 94.0(4)
O26 V3 O2 105.5(4)
O26 V3 W1 110.4(3)
O34 V3 W1 80.74(17)
O3 V3 O34 86.4(3)
O3 V3 O23 94.1(3)
O3 V3 O27 162.9(3)
O3 V3 W1 38.30(19)
O23 V3 O34 76.3(3)
O23 V3 O27 91.6(3)
O23 V3 W1 128.2(2)
O27 V3 O34 79.3(3)
O27 V3 W1 128.7(2)
O2 V3 O34 84.2(3)
O2 V3 O3 75.3(3)
O2 V3 O23 158.3(3)
O2 V3 O27 93.8(3)
O2 V3 W1 37.26(18)
O22 V4 W1 120.6(2)
O21 V4 O22 103.0(4)
O21 V4 O3AA 107.8(4)
O21 V4 O3 108.6(4)
O21 V4 O4 107.7(4)
O21 V4 W1 117.6(3)
O3AA V4 O22 83.6(3)
O3AA V4 W1 118.7(2)
O3 V4 O22 89.9(3)
O3 V4 O3AA 143.6(3)
O3 V4 O4 75.7(3)
O3 V4 W1 38.46(19)
O4 V4 O22 148.9(3)
O4 V4 O3AA 91.7(3)
O4 V4 W1 37.70(18)
O2AA V5 W1 118.9(3)
O5 V5 O2AA 142.2(3)
O5 V5 O13 90.1(3)
O5 V5 W1 38.3(2)
O13 V5 O2AA 81.7(3)
O13 V5 W1 120.8(3)
O1AA V5 O2AA 108.1(5)
O1AA V5 O5 109.6(5)
O1AA V5 O13 106.3(5)
O1AA V5 O4 107.7(4)
O1AA V5 W1 115.9(4)
O4 V5 O2AA 90.4(3)
O4 V5 O5 76.0(3)
O4 V5 O13 145.9(3)
O4 V5 W1 37.77(19)
O12 V1 O7 81.5(4)
O12 V1 W1 119.5(2)
O11 V1 O12 107.5(4)
O11 V1 O7 106.4(4)
O11 V1 O5 108.4(4)
O11 V1 O1 109.6(4)
O11 V1 W1 117.1(3)
O7 V1 W1 119.1(2)
O5 V1 O12 91.5(3)
O5 V1 O7 145.0(3)
O5 V1 W1 37.87(19)
O1 V1 O12 142.9(3)
O1 V1 O7 90.1(3)
O1 V1 O5 75.0(3)
O1 V1 W1 37.3(2)
O6 W1 O33 176.8(3)
O6 W1 O3 97.0(3)
O6 W1 O5 97.8(3)
O6 W1 O1 99.5(4)
O6 W1 O4 98.6(3)
O6 W1 O2 97.6(3)
O6 W1 V2 103.4(3)
O6 W1 V3 102.0(3)
O6 W1 V4 103.5(3)
O6 W1 V5 102.0(3)
O6 W1 V1 103.4(3)
O33 W1 V2 79.81(18)
O33 W1 V3 79.08(17)
O33 W1 V4 74.0(2)
O33 W1 V5 75.40(17)
O33 W1 V1 77.58(19)
O3 W1 O33 82.1(3)
O3 W1 V2 105.01(18)
O3 W1 V3 36.07(18)
O3 W1 V4 35.31(19)
O3 W1 V5 105.89(19)
O3 W1 V1 159.6(2)
O5 W1 O33 81.2(2)
O5 W1 O3 141.8(3)
O5 W1 V2 105.5(2)
O5 W1 V3 160.18(18)
O5 W1 V4 106.74(19)
O5 W1 V5 36.4(2)
O5 W1 V1 35.6(2)
O1 W1 O33 83.1(3)
O1 W1 O3 140.1(2)
O1 W1 O5 70.8(3)
O1 W1 O4 140.7(3)
O1 W1 O2 71.4(3)
O1 W1 V2 35.74(19)
O1 W1 V3 104.66(19)
O1 W1 V4 157.0(2)
O1 W1 V5 105.8(2)
O1 W1 V1 35.37(19)
O4 W1 O33 78.2(3)
O4 W1 O3 70.7(2)
O4 W1 O5 72.4(2)
O4 W1 V2 157.99(19)
O4 W1 V3 105.26(18)
O4 W1 V4 35.78(18)
O4 W1 V5 36.02(18)
O4 W1 V1 106.23(18)
O2 W1 O33 85.0(2)
O2 W1 O3 70.7(3)
O2 W1 O5 140.9(3)
O2 W1 O4 139.5(3)
O2 W1 V2 35.8(2)
O2 W1 V3 34.8(2)
O2 W1 V4 104.2(2)
O2 W1 V5 160.37(18)
O2 W1 V1 105.7(2)
V2 W1 V3 69.07(5)
V4 W1 V2 134.22(5)
V4 W1 V3 69.55(4)
V4 W1 V5 70.58(5)
V4 W1 V1 136.28(4)
V5 W1 V2 136.82(5)
V5 W1 V3 137.12(5)
V5 W1 V1 70.55(5)
V1 W1 V2 69.93(5)
V1 W1 V3 135.58(5)
O16 S10 O18 109.1(14)
O16 S10 O17 112.7(15)
O17 S10 O18 112.1(14)
O15 S10 O16 104.2(14)
O15 S10 O18 108.3(14)
O15 S10 O17 110.0(13)
H4A N4 H4B 107.3
C7 N4 H4A 108.0
C7 N4 H4B 108.0
C8 N4 H4A 108.0
C8 N4 H4B 108.0
C8 N4 C7 117.1(15)
H1A N1 H1B 107.4
C1 N1 H1A 108.3
C1 N1 H1B 108.3
C1 N1 C2 116.1(12)
C2 N1 H1A 108.3
C2 N1 H1B 108.3
H2D N2 H2E 107.5
C3 N2 H2D 108.4
C3 N2 H2E 108.4
C3 N2 C4 115.6(11)
C4 N2 H2D 108.4
C4 N2 H2E 108.4
H3D N3 H3E 107.5
C6 N3 H3D 108.5
C6 N3 H3E 108.5
C6 N3 C5 114.9(15)
C5 N3 H3D 108.5
C5 N3 H3E 108.5
N2 C3 H3A 109.5
N2 C3 H3B 109.5
N2 C3 H3C 109.5
H3A C3 H3B 109.5
H3A C3 H3C 109.5
H3B C3 H3C 109.5
N1 C1 H1C 109.5
N1 C1 H1D 109.5
N1 C1 H1E 109.5
H1C C1 H1D 109.5
H1C C1 H1E 109.5
H1D C1 H1E 109.5
N4 C7 H7C 109.5
N4 C7 H7D 109.5
N4 C7 H7E 109.5
H7C C7 H7D 109.5
H7C C7 H7E 109.5
H7D C7 H7E 109.5
N4 C8 H8C 109.5
N4 C8 H8D 109.5
N4 C8 H8E 109.5
H8C C8 H8D 109.5
H8C C8 H8E 109.5
H8D C8 H8E 109.5
N3 C6 H6C 109.5
N3 C6 H6D 109.5
N3 C6 H6E 109.5
H6C C6 H6D 109.5
H6C C6 H6E 109.5
H6D C6 H6E 109.5
N3 C5 H5C 109.5
N3 C5 H5D 109.5
N3 C5 H5E 109.5
H5C C5 H5D 109.5
H5C C5 H5E 109.5
H5D C5 H5E 109.5
H11A C11 H11B 109.5
H11A C11 H11C 109.5
H11B C11 H11C 109.5
H11D C11 H11E 109.5
H11D C11 H11F 109.5
H11E C11 H11F 109.5
N7 C11 H11A 111.1
N7 C11 H11B 109.5
N7 C11 H11C 107.9
N8 C11 H11D 110.0
N8 C11 H11E 108.4
N8 C11 H11F 110.1
H12A C12 H12B 109.5
H12A C12 H12C 109.5
H12B C12 H12C 109.5
H12D C12 H12E 109.5
H12D C12 H12F 109.5
H12E C12 H12F 109.5
N7 C12 H12A 108.6
N7 C12 H12B 109.1
N7 C12 H12C 110.7
N8 C12 H12D 109.1
N8 C12 H12E 109.0
N8 C12 H12F 110.3
N2 C4 H4C 109.5
N2 C4 H4D 109.5
N2 C4 H4E 109.5
H4C C4 H4D 109.5
H4C C4 H4E 109.5
H4D C4 H4E 109.5
N1 C2 H2A 109.5
N1 C2 H2B 109.5
N1 C2 H2C 109.5
H2A C2 H2B 109.5
H2A C2 H2C 109.5
H2B C2 H2C 109.5
H9A N9 H9B 107.4
C14 N9 H9A 108.3
C14 N9 H9B 108.3
C14 N9 C13 115.8(17)
C13 N9 H9A 108.3
C13 N9 H9B 108.3
N9 C14 H14A 109.5
N9 C14 H14B 109.5
N9 C14 H14C 109.5
H14A C14 H14B 109.5
H14A C14 H14C 109.5
H14B C14 H14C 109.5
N9 C13 H13A 109.5
N9 C13 H13B 109.5
N9 C13 H13C 109.5
H13A C13 H13B 109.5
H13A C13 H13C 109.5
H13B C13 H13C 109.5
H9AA C9 H9AB 109.5
H9AA C9 H9AC 109.5
H9AB C9 H9AC 109.5
H9BD C9 H9BE 109.5
H9BD C9 H9BF 109.5
H9BE C9 H9BF 109.5
N5 C9 H9AA 111.3
N5 C9 H9AB 107.5
N5 C9 H9AC 109.6
N6 C9 H9BD 109.0
N6 C9 H9BE 109.9
N6 C9 H9BF 109.5
H10A C10 H10B 109.5
H10A C10 H10C 109.5
H10B C10 H10C 109.5
N5 C10 H10A 109.5
N5 C10 H10B 109.5
N5 C10 H10C 109.5
C9 N5 C10 126.4(19)
C9 N5 H5A 105.7
C9 N5 H5B 105.7
C10 N5 H5A 105.7
C10 N5 H5B 105.7
H5A N5 H5B 106.2
C11 N7 H7A 107.2
C11 N7 H7B 107.2
C12 N7 C11 120.6(18)
C12 N7 H7A 107.2
C12 N7 H7B 107.2
H7A N7 H7B 106.8
C9 N6 H6A 104.5
C9 N6 H6B 104.5
C10 N6 C9 131.2(18)
C10 N6 H6A 104.5
C10 N6 H6B 104.5
H6A N6 H6B 105.6
C11 N8 H8A 108.3
C11 N8 H8B 108.3
C12 N8 C11 115.8(17)
C12 N8 H8A 108.3
C12 N8 H8B 108.3
H8A N8 H8B 107.4

loop_
_geom_bond_atom_site_label_1
_geom_bond_atom_site_label_2
_geom_bond_distance
O6 W1 1.718(7)
O33 S2 1.475(7)
O33 W1 2.279(6)
O35 S2 1.453(7)
O12 S3 1.504(8)
O12 V1 1.987(8)
O22 S5 1.487(8)
O22 V4 2.019(8)
O21 V4 1.602(8)
O26 V3 1.612(8)
O11 V1 1.581(8)
O34 S2 1.467(7)
O34 V3 2.278(8)
O3AA S4 1.502(8)
O3AA V4 1.984(7)
O7 S6 1.485(9)
O7 V1 2.023(8)
O2AA S4 1.488(9)
O2AA V5 2.016(9)
O3 V3 1.941(6)
O3 V4 1.899(7)
O3 W1 2.043(6)
O28 S1 1.481(8)
O28 V2 2.067(8)
O23 S5 1.460(8)
O23 V3 2.040(8)
O5 V5 1.941(7)
O5 V1 1.921(7)
O5 W1 2.025(6)
O1 V2 1.934(7)
O1 V1 1.918(7)
O1 W1 2.008(7)
O30 S1 1.462(10)
O13 S3 1.485(9)
O13 V5 1.995(9)
O8 S6 1.440(9)
O8 V2 2.045(8)
O1AA V5 1.589(9)
O31 V2 1.618(8)
O4 V4 1.923(6)
O4 V5 1.931(6)
O4 W1 2.012(6)
O27 S1 1.490(8)
O27 V3 2.040(7)
O29 S1 1.445(9)
O2 V2 1.933(7)
O2 V3 1.904(7)
O2 W1 2.020(6)
O32 S2 1.490(8)
O32 V2 2.316(8)
S3 O0AA 1.433(11)
S3 O14 1.406(11)
S4 O20 1.414(11)
S4 O19 1.416(12)
S5 O24 1.611(15)
S5 O25 1.366(16)
S5 O25A 1.65(2)
S5 O24A 1.23(2)
S6 O10 1.415(11)
S6 O9 1.408(12)
V2 W1 3.1676(18)
V3 W1 3.1745(17)
V4 W1 3.1536(18)
V5 W1 3.1536(17)
V1 W1 3.1631(19)
S10 O16 1.524(15)
S10 O18 1.542(17)
S10 O17 1.529(18)
S10 O15 1.518(17)
N4 H4A 0.8900
N4 H4B 0.8900
N4 C7 1.461(18)
N4 C8 1.436(18)
N1 H1A 0.8900
N1 H1B 0.8900
N1 C1 1.445(14)
N1 C2 1.439(16)
N2 H2D 0.8900
N2 H2E 0.8900
N2 C3 1.453(13)
N2 C4 1.450(15)
N3 H3D 0.8900
N3 H3E 0.8900
N3 C6 1.425(19)
N3 C5 1.463(17)
C3 H3A 0.9600
C3 H3B 0.9600
C3 H3C 0.9600
C1 H1C 0.9600
C1 H1D 0.9600
C1 H1E 0.9600
C7 H7C 0.9600
C7 H7D 0.9600
C7 H7E 0.9600
C8 H8C 0.9600
C8 H8D 0.9600
C8 H8E 0.9600
C6 H6C 0.9600
C6 H6D 0.9600
C6 H6E 0.9600
C5 H5C 0.9600
C5 H5D 0.9600
C5 H5E 0.9600
C11 H11A 0.9599
C11 H11B 0.9600
C11 H11C 0.9599
C11 H11D 0.9600
C11 H11E 0.9603
C11 H11F 0.9601
C11 N7 1.41(2)
C11 N8 1.46(2)
C12 H12A 0.9601
C12 H12B 0.9602
C12 H12C 0.9602
C12 H12D 0.9599
C12 H12E 0.9600
C12 H12F 0.9601
C12 N7 1.38(2)
C12 N8 1.41(2)
C4 H4C 0.9600
C4 H4D 0.9600
C4 H4E 0.9600
C2 H2A 0.9600
C2 H2B 0.9600
C2 H2C 0.9600
N9 H9A 0.8900
N9 H9B 0.8900
N9 C14 1.427(19)
N9 C13 1.456(19)
C14 H14A 0.9600
C14 H14B 0.9600
C14 H14C 0.9600
C13 H13A 0.9600
C13 H13B 0.9600
C13 H13C 0.9600
C9 H9AA 0.9601
C9 H9AB 0.9599
C9 H9AC 0.9600
C9 H9BD 0.9600
C9 H9BE 0.9601
C9 H9BF 0.9599
C9 N5 1.41(2)
C9 N6 1.436(18)
C10 H10A 0.9600
C10 H10B 0.9600
C10 H10C 0.9600
C10 N5 1.41(2)
C10 N6 1.330(19)
N5 H5A 0.8900
N5 H5B 0.8900
N7 H7A 0.8900
N7 H7B 0.8900
N6 H6A 0.8900
N6 H6B 0.8900
N8 H8A 0.8900
N8 H8B 0.8900

loop_
_geom_torsion_atom_site_label_1
_geom_torsion_atom_site_label_2
_geom_torsion_atom_site_label_3
_geom_torsion_atom_site_label_4
_geom_torsion
V2 O28 S1 O30 -114.4(9)
V2 O28 S1 O27 4.2(10)
V2 O28 S1 O29 124.3(9)
V2 O8 S6 O7 27.7(10)
V2 O8 S6 O10 -93.8(10)
V2 O8 S6 O9 143.8(9)
V2 O32 S2 O33 -53.1(6)
V2 O32 S2 O35 -173.7(5)
V2 O32 S2 O34 63.7(6)
V3 O34 S2 O33 50.6(6)
V3 O34 S2 O35 171.6(5)
V3 O34 S2 O32 -65.0(6)
V3 O3 V4 O22 -3.4(6)
V3 O3 V4 O21 -107.1(6)
V3 O3 V4 O3AA 75.8(8)
V3 O3 V4 O4 148.7(6)
V3 O3 V4 W1 141.8(8)
V3 O23 S5 O22 -41.7(9)
V3 O23 S5 O24 71.1(8)
V3 O23 S5 O25 -174.9(10)
V3 O23 S5 O25A -140.0(10)
V3 O23 S5 O24A 100(2)
V3 O27 S1 O28 -10.5(10)
V3 O27 S1 O30 108.3(9)
V3 O27 S1 O29 -130.9(8)
V4 O22 S5 O23 64.3(8)
V4 O22 S5 O24 -42.4(9)
V4 O22 S5 O25 -163.6(10)
V4 O22 S5 O25A 164.5(11)
V4 O22 S5 O24A -84.7(18)
V4 O3AA S4 O2AA -52.9(8)
V4 O3AA S4 O20 -168.6(7)
V4 O3AA S4 O19 68.5(9)
V5 O2AA S4 O3AA 48.3(10)
V5 O2AA S4 O20 166.1(9)
V5 O2AA S4 O19 -71.7(10)
V5 O13 S3 O12 -53.9(9)
V5 O13 S3 O0AA -168.7(8)
V5 O13 S3 O14 66.7(10)
V1 O12 S3 O13 61.2(8)
V1 O12 S3 O0AA 174.6(7)
V1 O12 S3 O14 -60.8(9)
V1 O7 S6 O8 -52.1(9)
V1 O7 S6 O10 72.0(10)
V1 O7 S6 O9 -169.7(8)
W1 O33 S2 O35 -178.7(5)
W1 O33 S2 O34 -57.9(6)
W1 O33 S2 O32 59.9(6)
W1 O3 V4 O22 -145.1(4)
W1 O3 V4 O21 111.2(4)
W1 O3 V4 O3AA -66.0(6)
W1 O3 V4 O4 7.0(3)
